data_4080476
loop_
_publ_author_name
'Frutos-Pedre\~no, Roberto'
'Gonz\'alez-Herrero, Pablo'
'Vicente, Jos\'e'
'Jones, Peter G.'

_publ_section_title
;
 Synthesis and Reactivity of Ortho-Palladated 3-Phenylpropanamides.
 Insertion of CO, XyNC, and Alkynes into the Pd--C Bond. Synthesis of
 Seven- and Nine-Membered Palladacycles and Benzazepine- and
 Benzazonine-Based Heterocycles
;
_journal_issue 6
_journal_name_full Organometallics
_journal_page_first 1892
_journal_paper_doi 10.1021/om4000192
_journal_volume 32
_journal_year 2013
_chemical_formula_sum 'C15 H25 N3 O Pd'
_chemical_formula_weight 369.78
_chemical_name_systematic
; 
 ? 
;
_space_group_IT_number 14
_symmetry_cell_setting monoclinic
_symmetry_space_group_name_Hall '-P 2yn'
_symmetry_space_group_name_H-M 'P 1 21/n 1'
_atom_sites_solution_hydrogens geom
_atom_sites_solution_primary direct
_atom_sites_solution_secondary difmap
_audit_creation_method SHELXL-97
_cell_angle_alpha 90.00
_cell_angle_beta 102.645(3)
_cell_angle_gamma 90.00
_cell_formula_units_Z 4
_cell_length_a 11.9985(3)
_cell_length_b 8.5100(2)
_cell_length_c 15.4033(4)
_cell_measurement_reflns_used 37801
_cell_measurement_temperature 100(2)
_cell_measurement_theta_max 31.5008
_cell_measurement_theta_min 2.3885
_cell_volume 1534.64(7)
_computing_cell_refinement
; 
CrysAlisPro, Oxford Diffraction Ltd., 
Version 1.171.34.44 (release 25-10-2010 CrysAlis171 .NET) 
(compiled Oct 25 2010,18:11:34) 
;
_computing_data_collection
; 
CrysAlisPro, Oxford Diffraction Ltd., 
Version 1.171.34.44 (release 25-10-2010 CrysAlis171 .NET) 
(compiled Oct 25 2010,18:11:34) 
;
_computing_data_reduction
; 
CrysAlisPro, Oxford Diffraction Ltd., 
Version 1.171.34.44 (release 25-10-2010 CrysAlis171 .NET) 
(compiled Oct 25 2010,18:11:34) 
;
_computing_molecular_graphics 'Siemens XP'
_computing_publication_material SHELXL-97
_computing_structure_refinement 'SHELXL-97 (Sheldrick, 1997)'
_computing_structure_solution 'SHELXS-97 (Sheldrick, 1990)'
_diffrn_ambient_temperature 100(2)
_diffrn_detector_area_resol_mean 16.1419
_diffrn_measured_fraction_theta_full 0.992
_diffrn_measured_fraction_theta_max 0.966
_diffrn_measurement_device_type 'Oxford Diffraction Xcalibur, Eos'
_diffrn_measurement_method \w-scan
_diffrn_radiation_monochromator graphite
_diffrn_radiation_source 'Enhance (Mo) X-ray Source'
_diffrn_radiation_type MoK\a
_diffrn_radiation_wavelength 0.71073
_diffrn_reflns_av_R_equivalents 0.0407
_diffrn_reflns_av_sigmaI/netI 0.0179
_diffrn_reflns_limit_h_max 17
_diffrn_reflns_limit_h_min -17
_diffrn_reflns_limit_k_max 12
_diffrn_reflns_limit_k_min -12
_diffrn_reflns_limit_l_max 22
_diffrn_reflns_limit_l_min -22
_diffrn_reflns_number 84602
_diffrn_reflns_theta_full 31.00
_diffrn_reflns_theta_max 31.57
_diffrn_reflns_theta_min 2.43
_exptl_absorpt_coefficient_mu 1.209
_exptl_absorpt_correction_T_max 1.00000
_exptl_absorpt_correction_T_min 0.89346
_exptl_absorpt_correction_type multi-scan
_exptl_absorpt_process_details
; 
CrysAlisPro, Oxford Diffraction Ltd., 
Version 1.171.34.44 (release 25-10-2010 CrysAlis171 .NET) 
(compiled Oct 25 2010,18:11:34) 
;
_exptl_crystal_colour colourless
_exptl_crystal_density_diffrn 1.600
_exptl_crystal_density_meas ?
_exptl_crystal_density_method 'not measured'
_exptl_crystal_description tablet
_exptl_crystal_F_000 760
_exptl_crystal_size_max 0.25
_exptl_crystal_size_mid 0.10
_exptl_crystal_size_min 0.05
_refine_diff_density_max 0.733
_refine_diff_density_min -0.479
_refine_diff_density_rms 0.076
_refine_ls_extinction_method none
_refine_ls_goodness_of_fit_ref 1.066
_refine_ls_hydrogen_treatment 'NH free, rigid methyls, others riding'
_refine_ls_matrix_type full
_refine_ls_number_parameters 214
_refine_ls_number_reflns 4972
_refine_ls_number_restraints 51
_refine_ls_restrained_S_all 1.074
_refine_ls_R_factor_all 0.0239
_refine_ls_R_factor_gt 0.0192
_refine_ls_shift/su_max 0.001
_refine_ls_shift/su_mean 0.000
_refine_ls_structure_factor_coef Fsqd
_refine_ls_weighting_details 'calc w=1/[\s^2^(Fo^2^)+(0.0161P)^2^+1.0361P] where P=(Fo^2^+2Fc^2^)/3'
_refine_ls_weighting_scheme calc
_refine_ls_wR_factor_gt 0.0412
_refine_ls_wR_factor_ref 0.0428
_reflns_number_gt 4457
_reflns_number_total 4972
_reflns_threshold_expression >2sigma(I)
_cod_data_source_file om4000192_si_002.cif
_cod_data_source_block dimapd
_cod_depositor_comments
;
The following automatic conversions were performed:

'_exptl_crystal_density_meas' value 'not measured' was changed to '?'
- the value is perceived as not measured.

Automatic conversion script
Id: cif_fix_values 3008 2015-01-20 13:52:24Z robertas 
;
_cod_original_cell_volume 1534.63(7)
_cod_original_sg_symbol_H-M 'P 21/n'
_cod_database_code 4080476

loop_
_symmetry_equiv_pos_as_xyz
'x, y, z'
'-x+1/2, y+1/2, -z+1/2'
'-x, -y, -z'
'x-1/2, -y-1/2, z-1/2'

loop_
_atom_site_label
_atom_site_type_symbol
_atom_site_fract_x
_atom_site_fract_y
_atom_site_fract_z
_atom_site_U_iso_or_equiv
_atom_site_adp_type
_atom_site_occupancy
_atom_site_symmetry_multiplicity
_atom_site_calc_flag
_atom_site_refinement_flags
_atom_site_disorder_assembly
_atom_site_disorder_group
Pd Pd 0.568236(8) 0.418458(11) 0.372490(6) 0.00914(3) Uani 1 1 d . A .
C1 C 0.66374(10) 0.23738(15) 0.42580(8) 0.0111(2) Uani 1 1 d . . .
C2 C 0.78161(10) 0.24840(15) 0.42906(8) 0.0120(2) Uani 1 1 d . . .
C3 C 0.85210(12) 0.11857(16) 0.45521(9) 0.0161(3) Uani 1 1 d . . .
H3 H 0.9310 0.1253 0.4549 0.019 Uiso 1 1 calc R . .
C4 C 0.80835(13) -0.02067(17) 0.48180(10) 0.0189(3) Uani 1 1 d . . .
H4 H 0.8568 -0.1090 0.4983 0.023 Uiso 1 1 calc R . .
C5 C 0.69359(13) -0.02936(16) 0.48393(9) 0.0176(3) Uani 1 1 d . . .
H5 H 0.6637 -0.1221 0.5046 0.021 Uiso 1 1 calc R . .
C6 C 0.62228(11) 0.09843(15) 0.45560(9) 0.0141(2) Uani 1 1 d . . .
H6 H 0.5436 0.0910 0.4565 0.017 Uiso 1 1 calc R . .
C7 C 0.83124(11) 0.40383(15) 0.40907(9) 0.0136(2) Uani 1 1 d . . .
H7A H 0.7795 0.4535 0.3575 0.016 Uiso 1 1 calc R . .
H7B H 0.9058 0.3857 0.3931 0.016 Uiso 1 1 calc R . .
C8 C 0.84778(11) 0.51485(16) 0.48926(9) 0.0150(2) Uani 1 1 d . . .
H8A H 0.9049 0.4658 0.5379 0.018 Uiso 1 1 calc R . .
H8B H 0.8826 0.6126 0.4725 0.018 Uiso 1 1 calc R . .
C9 C 0.74656(11) 0.56272(14) 0.52807(9) 0.0126(2) Uani 1 1 d . . .
N1 N 0.64021(10) 0.54706(13) 0.48015(7) 0.0123(2) Uani 1 1 d . . .
H01 H 0.5930(16) 0.580(2) 0.5091(13) 0.020(5) Uiso 1 1 d . . .
N2 N 0.49017(10) 0.28896(13) 0.25893(7) 0.0140(2) Uani 1 1 d D . .
N3 N 0.47054(10) 0.61551(13) 0.30277(7) 0.0142(2) Uani 1 1 d D . .
C11 C 0.57303(14) 0.1937(2) 0.22139(11) 0.0207(4) Uani 0.928(4) 1 d PDU A 1
H11A H 0.5331 0.1436 0.1660 0.031 Uiso 0.928(4) 1 calc PR A 1
H11B H 0.6069 0.1127 0.2644 0.031 Uiso 0.928(4) 1 calc PR A 1
H11C H 0.6334 0.2623 0.2092 0.031 Uiso 0.928(4) 1 calc PR A 1
C12 C 0.40178(19) 0.1805(3) 0.27801(14) 0.0185(4) Uani 0.928(4) 1 d PDU A 1
H12A H 0.3464 0.2400 0.3032 0.028 Uiso 0.928(4) 1 calc PR A 1
H12B H 0.4381 0.1005 0.3207 0.028 Uiso 0.928(4) 1 calc PR A 1
H12C H 0.3625 0.1294 0.2228 0.028 Uiso 0.928(4) 1 calc PR A 1
C13 C 0.43671(14) 0.40536(18) 0.19053(10) 0.0184(3) Uani 0.928(4) 1 d PDU A 1
H13A H 0.3780 0.3526 0.1446 0.022 Uiso 0.928(4) 1 calc PR A 1
H13B H 0.4955 0.4490 0.1612 0.022 Uiso 0.928(4) 1 calc PR A 1
C14 C 0.38210(14) 0.53726(19) 0.23222(10) 0.0177(3) Uani 0.928(4) 1 d PDU A 1
H14A H 0.3483 0.6149 0.1861 0.021 Uiso 0.928(4) 1 calc PR A 1
H14B H 0.3203 0.4949 0.2587 0.021 Uiso 0.928(4) 1 calc PR A 1
C15 C 0.4115(3) 0.7158(5) 0.3568(3) 0.0165(6) Uani 0.928(4) 1 d PDU A 1
H15A H 0.4680 0.7653 0.4046 0.025 Uiso 0.928(4) 1 calc PR A 1
H15B H 0.3594 0.6513 0.3827 0.025 Uiso 0.928(4) 1 calc PR A 1
H15C H 0.3679 0.7973 0.3190 0.025 Uiso 0.928(4) 1 calc PR A 1
C16 C 0.54683(17) 0.7154(2) 0.26414(14) 0.0201(3) Uani 0.928(4) 1 d PDU A 1
H16A H 0.5016 0.7943 0.2253 0.030 Uiso 0.928(4) 1 calc PR A 1
H16B H 0.5885 0.6504 0.2293 0.030 Uiso 0.928(4) 1 calc PR A 1
H16C H 0.6013 0.7681 0.3120 0.030 Uiso 0.928(4) 1 calc PR A 1
C11' C 0.5557(16) 0.267(3) 0.1936(13) 0.021(4) Uiso 0.072(4) 1 d PDU A 2
H11D H 0.5960 0.3643 0.1863 0.031 Uiso 0.072(4) 1 calc PR A 2
H11E H 0.5050 0.2381 0.1369 0.031 Uiso 0.072(4) 1 calc PR A 2
H11F H 0.6113 0.1824 0.2126 0.031 Uiso 0.072(4) 1 calc PR A 2
C12' C 0.423(2) 0.149(2) 0.275(2) 0.017(7) Uiso 0.072(4) 1 d PDU A 2
H12D H 0.3808 0.1730 0.3211 0.026 Uiso 0.072(4) 1 calc PR A 2
H12E H 0.4747 0.0603 0.2945 0.026 Uiso 0.072(4) 1 calc PR A 2
H12F H 0.3687 0.1203 0.2198 0.026 Uiso 0.072(4) 1 calc PR A 2
C13' C 0.3871(13) 0.4068(15) 0.2168(11) 0.011(4) Uiso 0.072(4) 1 d PDU A 2
H13C H 0.3492 0.3687 0.1568 0.013 Uiso 0.072(4) 1 calc PR A 2
H13D H 0.3298 0.4054 0.2543 0.013 Uiso 0.072(4) 1 calc PR A 2
C14' C 0.4261(15) 0.5706(16) 0.2096(9) 0.010(3) Uiso 0.072(4) 1 d PDU A 2
H14C H 0.4867 0.5755 0.1751 0.012 Uiso 0.072(4) 1 calc PR A 2
H14D H 0.3620 0.6394 0.1810 0.012 Uiso 0.072(4) 1 calc PR A 2
C15' C 0.5672(15) 0.739(2) 0.2939(15) 0.011(4) Uiso 0.072(4) 1 d PDU A 2
H15D H 0.6207 0.6903 0.2621 0.017 Uiso 0.072(4) 1 calc PR A 2
H15E H 0.6084 0.7714 0.3533 0.017 Uiso 0.072(4) 1 calc PR A 2
H15F H 0.5319 0.8311 0.2607 0.017 Uiso 0.072(4) 1 calc PR A 2
C16' C 0.398(3) 0.701(6) 0.350(3) 0.010(8) Uiso 0.072(4) 1 d PDU A 2
H16D H 0.4401 0.7206 0.4114 0.015 Uiso 0.072(4) 1 calc PR A 2
H16E H 0.3297 0.6391 0.3511 0.015 Uiso 0.072(4) 1 calc PR A 2
H16F H 0.3760 0.8016 0.3204 0.015 Uiso 0.072(4) 1 calc PR A 2
O1 O 0.77014(9) 0.62255(13) 0.60450(7) 0.0188(2) Uani 1 1 d . . .

loop_
_atom_site_aniso_label
_atom_site_aniso_U_11
_atom_site_aniso_U_22
_atom_site_aniso_U_33
_atom_site_aniso_U_23
_atom_site_aniso_U_13
_atom_site_aniso_U_12
Pd 0.00947(5) 0.00847(4) 0.00962(5) -0.00021(3) 0.00238(3) 0.00036(3)
C1 0.0131(5) 0.0102(5) 0.0099(5) -0.0009(4) 0.0022(4) 0.0011(4)
C2 0.0124(5) 0.0131(5) 0.0110(5) -0.0020(4) 0.0034(4) 0.0003(5)
C3 0.0133(6) 0.0174(6) 0.0171(6) -0.0025(5) 0.0022(5) 0.0032(5)
C4 0.0220(7) 0.0132(6) 0.0189(6) -0.0015(5) -0.0011(5) 0.0057(5)
C5 0.0240(7) 0.0103(6) 0.0173(6) 0.0012(5) 0.0016(5) -0.0014(5)
C6 0.0151(6) 0.0125(6) 0.0146(6) -0.0006(5) 0.0031(5) -0.0008(5)
C7 0.0121(5) 0.0150(6) 0.0150(6) -0.0006(5) 0.0058(4) -0.0016(5)
C8 0.0135(6) 0.0146(6) 0.0172(6) -0.0019(5) 0.0040(5) -0.0029(5)
C9 0.0151(6) 0.0083(5) 0.0144(6) 0.0011(4) 0.0030(5) -0.0009(4)
N1 0.0127(5) 0.0122(5) 0.0123(5) -0.0021(4) 0.0034(4) 0.0004(4)
N2 0.0153(5) 0.0140(5) 0.0123(5) -0.0022(4) 0.0023(4) 0.0000(4)
N3 0.0169(5) 0.0134(5) 0.0120(5) 0.0000(4) 0.0023(4) 0.0031(4)
C11 0.0198(7) 0.0235(8) 0.0187(7) -0.0076(7) 0.0042(6) 0.0045(6)
C12 0.0164(8) 0.0168(8) 0.0211(9) -0.0034(7) 0.0013(7) -0.0032(8)
C13 0.0226(8) 0.0194(7) 0.0113(6) -0.0004(5) -0.0001(6) 0.0027(6)
C14 0.0171(7) 0.0178(7) 0.0159(7) -0.0009(6) -0.0016(6) 0.0038(6)
C15 0.0180(11) 0.0142(12) 0.0182(12) 0.0011(7) 0.0058(10) 0.0030(9)
C16 0.0254(8) 0.0199(8) 0.0175(9) 0.0047(7) 0.0099(7) 0.0011(7)
O1 0.0190(5) 0.0222(5) 0.0141(4) -0.0052(4) 0.0015(4) -0.0020(4)

loop_
_atom_type_symbol
_atom_type_description
_atom_type_scat_dispersion_real
_atom_type_scat_dispersion_imag
_atom_type_scat_source
C C 0.0033 0.0016 'International Tables Vol C Tables 4.2.6.8 and 6.1.1.4'
H H 0.0000 0.0000 'International Tables Vol C Tables 4.2.6.8 and 6.1.1.4'
N N 0.0061 0.0033 'International Tables Vol C Tables 4.2.6.8 and 6.1.1.4'
O O 0.0106 0.0060 'International Tables Vol C Tables 4.2.6.8 and 6.1.1.4'
Pd Pd -0.9988 1.0072 'International Tables Vol C Tables 4.2.6.8 and 6.1.1.4'

loop_
_geom_angle_atom_site_label_1
_geom_angle_atom_site_label_2
_geom_angle_atom_site_label_3
_geom_angle
C1 Pd N1 88.66(5)
C1 Pd N2 92.80(5)
N1 Pd N2 178.53(4)
C1 Pd N3 174.51(5)
N1 Pd N3 94.28(4)
N2 Pd N3 84.28(4)
C6 C1 C2 118.13(11)
C6 C1 Pd 125.22(9)
C2 C1 Pd 116.56(9)
C3 C2 C1 119.88(12)
C3 C2 C7 120.74(11)
C1 C2 C7 119.29(11)
C4 C3 C2 120.96(13)
C5 C4 C3 119.49(13)
C4 C5 C6 119.72(13)
C5 C6 C1 121.63(12)
C2 C7 C8 111.28(11)
C9 C8 C7 120.52(11)
O1 C9 N1 123.43(12)
O1 C9 C8 116.18(12)
N1 C9 C8 120.32(12)
C9 N1 Pd 134.03(9)
C11' N2 C12 126.1(9)
C11' N2 C13 78.8(10)
C12 N2 C13 109.82(13)
C11' N2 C12' 114.5(14)
C12 N2 C12' 14.7(10)
C13 N2 C12' 119.0(12)
C11' N2 C11 30.0(10)
C12 N2 C11 107.72(14)
C13 N2 C11 107.94(12)
C12' N2 C11 93.4(11)
C11' N2 C13' 107.0(11)
C12 N2 C13' 87.0(6)
C13 N2 C13' 29.1(6)
C12' N2 C13' 99.7(12)
C11 N2 C13' 134.2(7)
C11' N2 Pd 116.4(9)
C12 N2 Pd 111.62(10)
C13 N2 Pd 106.54(8)
C12' N2 Pd 116.1(13)
C11 N2 Pd 113.13(9)
C13' N2 Pd 99.9(6)
C16' N3 C16 114(2)
C16' N3 C14' 120(2)
C16 N3 C14' 83.1(7)
C16' N3 C15 8.2(18)
C16 N3 C15 108.2(2)
C14' N3 C15 125.8(7)
C16' N3 C14 100.5(18)
C16 N3 C14 111.65(13)
C14' N3 C14 29.3(7)
C15 N3 C14 108.36(19)
C16' N3 C15' 103.9(19)
C16 N3 C15' 18.6(8)
C14' N3 C15' 101.7(10)
C15 N3 C15' 96.6(9)
C14 N3 C15' 130.1(8)
C16' N3 Pd 117(3)
C16 N3 Pd 109.16(9)
C14' N3 Pd 108.7(6)
C15 N3 Pd 116.0(2)
C14 N3 Pd 103.51(8)
C15' N3 Pd 103.1(8)
N2 C13 C14 110.72(12)
N3 C14 C13 109.51(12)
C14' C13' N2 112.8(11)
N3 C14' C13' 103.0(11)

loop_
_geom_bond_atom_site_label_1
_geom_bond_atom_site_label_2
_geom_bond_distance
Pd C1 1.9875(12)
Pd N1 2.0165(11)
Pd N2 2.1058(11)
Pd N3 2.1882(11)
C1 C6 1.3987(18)
C1 C2 1.4073(17)
C2 C3 1.3961(18)
C2 C7 1.5097(18)
C3 C4 1.393(2)
C4 C5 1.386(2)
C5 C6 1.3934(19)
C7 C8 1.5330(18)
C8 C9 1.5219(19)
C9 O1 1.2566(16)
C9 N1 1.3337(17)
N2 C11' 1.418(14)
N2 C12 1.483(2)
N2 C13 1.4856(18)
N2 C12' 1.493(16)
N2 C11 1.4939(18)
N2 C13' 1.614(13)
N3 C16' 1.448(19)
N3 C16 1.467(2)
N3 C14' 1.468(13)
N3 C15 1.477(2)
N3 C14 1.4985(18)
N3 C15' 1.593(14)
C13 C14 1.512(2)
C13' C14' 1.483(15)

loop_
_geom_hbond_atom_site_label_D
_geom_hbond_atom_site_label_H
_geom_hbond_atom_site_label_A
_geom_hbond_distance_DH
_geom_hbond_distance_HA
_geom_hbond_distance_DA
_geom_hbond_angle_DHA
_geom_hbond_site_symmetry_A
N1 H01 Pd 0.843(19) 2.935(19) 3.7389(12) 160.2(15) 3_666
C12 H12A O1 0.98 2.49 3.460(3) 168.9 3_666
C14 H14A O1 0.99 2.63 3.5915(18) 162.9 4_575
